data_2232690
loop_
_publ_author_name
'Wu, Xuefen'
'Chen, Xi'
'Hou, Yimin'

_publ_section_title
;
 2-Methoxy-<i>N</i>-[(<i>S</i>)-3-methylbutan-2-yl]-6-{[(<i>S</i>)-3-methylbutan-2-yl]amino}-3,5-dinitrobenzamide
;
_journal_coeditor_code GK2433
_journal_issue 12
_journal_name_full 'Acta Crystallographica Section E'
_journal_page_first o3482
_journal_paper_doi 10.1107/S1600536811049749
_journal_volume 67
_journal_year 2011
_chemical_formula_iupac 'C18 H28 N4 O6'
_chemical_formula_moiety 'C18 H28 N4 O6'
_chemical_formula_sum 'C18 H28 N4 O6'
_chemical_formula_weight 396.44
_chemical_melting_point 426
_chemical_name_systematic
;
2-Methoxy-<i>N</i>-[(<i>S</i>)-3-methylbutan-2-yl]-
6-{[(<i>S</i>)-3-methylbutan-2-yl]amino}-3,5-dinitrobenzamide
;
_space_group_IT_number 5
_symmetry_cell_setting monoclinic
_symmetry_space_group_name_Hall 'I 2y'
_symmetry_space_group_name_H-M 'I 1 2 1'
_atom_sites_solution_hydrogens geom
_atom_sites_solution_primary direct
_atom_sites_solution_secondary difmap
_audit_creation_method SHELXL-97
_cell_angle_alpha 90.00
_cell_angle_beta 117.1630(10)
_cell_angle_gamma 90.00
_cell_formula_units_Z 8
_cell_length_a 21.1662(16)
_cell_length_b 9.8317(7)
_cell_length_c 22.565(2)
_cell_measurement_reflns_used 12448
_cell_measurement_temperature 296(2)
_cell_measurement_theta_max 27.68
_cell_measurement_theta_min 0.98
_cell_volume 4177.9(6)
_computing_cell_refinement 'SAINT (Bruker, 2007)'
_computing_data_collection 'APEX2 (Bruker, 2007)'
_computing_data_reduction 'SAINT (Bruker, 2007)'
_computing_molecular_graphics 'SHELXTL (Sheldrick, 2008)'
_computing_publication_material 'SHELXTL (Sheldrick, 2008)'
_computing_structure_refinement 'SHELXTL (Sheldrick, 2008)'
_computing_structure_solution 'SHELXTL (Sheldrick, 2008)'
_diffrn_ambient_temperature 296(2)
_diffrn_measured_fraction_theta_full 0.977
_diffrn_measured_fraction_theta_max 0.977
_diffrn_measurement_device_type 'Bruker APEXII CCD area-detector'
_diffrn_measurement_method 'phi and omega scans'
_diffrn_radiation_monochromator graphite
_diffrn_radiation_source 'fine-focus sealed tube'
_diffrn_radiation_type MoK\a
_diffrn_radiation_wavelength 0.71073
_diffrn_reflns_av_R_equivalents 0.0309
_diffrn_reflns_av_sigmaI/netI 0.0499
_diffrn_reflns_limit_h_max 27
_diffrn_reflns_limit_h_min -27
_diffrn_reflns_limit_k_max 12
_diffrn_reflns_limit_k_min -10
_diffrn_reflns_limit_l_max 28
_diffrn_reflns_limit_l_min -29
_diffrn_reflns_number 12447
_diffrn_reflns_theta_full 27.68
_diffrn_reflns_theta_max 27.68
_diffrn_reflns_theta_min 1.79
_diffrn_standards_decay_% 0
_diffrn_standards_interval_count 0
_diffrn_standards_interval_time 0
_diffrn_standards_number 0
_exptl_absorpt_coefficient_mu 0.095
_exptl_absorpt_correction_T_max 0.990
_exptl_absorpt_correction_T_min 0.938
_exptl_absorpt_correction_type multi-scan
_exptl_absorpt_process_details '(SADABS; Sheldrick, 1996)'
_exptl_crystal_colour colourless
_exptl_crystal_density_diffrn 1.261
_exptl_crystal_density_method 'not measured'
_exptl_crystal_description block
_exptl_crystal_F_000 1696
_exptl_crystal_size_max 0.68
_exptl_crystal_size_mid 0.22
_exptl_crystal_size_min 0.10
_refine_diff_density_max 0.622
_refine_diff_density_min -0.230
_refine_ls_extinction_method none
_refine_ls_goodness_of_fit_ref 0.988
_refine_ls_hydrogen_treatment constr
_refine_ls_matrix_type full
_refine_ls_number_parameters 505
_refine_ls_number_reflns 5062
_refine_ls_number_restraints 9
_refine_ls_restrained_S_all 0.994
_refine_ls_R_factor_all 0.1005
_refine_ls_R_factor_gt 0.0600
_refine_ls_shift/su_max 0.003
_refine_ls_shift/su_mean 0.000
_refine_ls_structure_factor_coef Fsqd
_refine_ls_weighting_details 'calc w=1/[\s^2^(Fo^2^)+(0.1100P)^2^] where P=(Fo^2^+2Fc^2^)/3'
_refine_ls_weighting_scheme calc
_refine_ls_wR_factor_gt 0.1638
_refine_ls_wR_factor_ref 0.1877
_reflns_number_gt 2956
_reflns_number_total 5062
_reflns_threshold_expression I>2sigma(I)
_cod_data_source_file gk2433.cif
_cod_data_source_block I
_cod_original_cell_volume 4177.8(6)
_cod_original_sg_symbol_H-M 'I 2'
_cod_database_code 2232690
_cod_database_fobs_code 2232690

loop_
_symmetry_equiv_pos_as_xyz
'x, y, z'
'-x, y, -z'
'x+1/2, y+1/2, z+1/2'
'-x+1/2, y+1/2, -z+1/2'

loop_
_atom_site_type_symbol
_atom_site_label
_atom_site_fract_x
_atom_site_fract_y
_atom_site_fract_z
_atom_site_U_iso_or_equiv
_atom_site_adp_type
_atom_site_calc_flag
_atom_site_refinement_flags
_atom_site_occupancy
_atom_site_symmetry_multiplicity
C C1 0.2149(3) 0.0458(5) 0.4202(2) 0.0657(13) Uani d . 1 1
H H1A 0.2120 0.0726 0.4584 0.079 Uiso calc R 1 1
C C2 0.2775(3) 0.0626(5) 0.4176(2) 0.0601(12) Uani d . 1 1
C C3 0.2829(3) 0.0145(5) 0.3604(2) 0.0536(11) Uani d . 1 1
C C4 0.2239(2) -0.0351(4) 0.3071(2) 0.0496(10) Uani d . 1 1
C C5 0.1559(3) -0.0464(5) 0.3066(2) 0.0559(11) Uani d . 1 1
C C6 0.1564(3) -0.0089(5) 0.3689(2) 0.0606(12) Uani d . 1 1
C C7 0.0754(3) -0.0949(9) 0.1834(3) 0.094(2) Uani d . 1 1
H H7A 0.1180 -0.0939 0.1766 0.113 Uiso calc R 1 1
C C8 0.4036(3) -0.0608(9) 0.4051(3) 0.104(2) Uani d . 1 1
H H8A 0.4435 -0.0541 0.3958 0.156 Uiso calc R 1 1
H H8B 0.3907 -0.1546 0.4044 0.156 Uiso calc R 1 1
H H8C 0.4161 -0.0231 0.4483 0.156 Uiso calc R 1 1
C C9 0.2352(2) -0.0956(5) 0.2504(2) 0.0508(10) Uani d . 1 1
C C10 0.2536(3) -0.0434(6) 0.1525(2) 0.0695(14) Uani d . 1 1
H H10A 0.2298 -0.1309 0.1358 0.083 Uiso calc R 1 1
C C11 0.2157(6) 0.0619(14) 0.0979(4) 0.176(6) Uani d . 1 1
H H11A 0.1670 0.0688 0.0891 0.264 Uiso calc R 1 1
H H11B 0.2179 0.0345 0.0580 0.264 Uiso calc R 1 1
H H11C 0.2385 0.1486 0.1122 0.264 Uiso calc R 1 1
C C12 0.3296(4) -0.0607(8) 0.1670(4) 0.095(2) Uani d . 1 1
H H12A 0.3301 -0.0869 0.1253 0.114 Uiso calc R 1 1
C C13 0.3716(5) -0.1605(11) 0.2172(4) 0.129(3) Uani d . 1 1
H H13A 0.3493 -0.2481 0.2047 0.193 Uiso calc R 1 1
H H13B 0.3747 -0.1344 0.2594 0.193 Uiso calc R 1 1
H H13C 0.4184 -0.1650 0.2205 0.193 Uiso calc R 1 1
C C14 0.3696(7) 0.0804(12) 0.1895(8) 0.208(7) Uani d . 1 1
H H14A 0.4182 0.0694 0.1985 0.313 Uiso calc R 1 1
H H14B 0.3678 0.1113 0.2291 0.313 Uiso calc R 1 1
H H14C 0.3470 0.1461 0.1546 0.313 Uiso calc R 1 1
C C15 0.2353(2) 0.3234(5) 0.93893(19) 0.0521(10) Uani d . 1 1
H H15A 0.2345 0.3099 0.9794 0.063 Uiso calc R 1 1
C C16 0.2961(2) 0.3005(4) 0.93438(19) 0.0490(10) Uani d . 1 1
C C17 0.2997(2) 0.3289(4) 0.87464(18) 0.0467(9) Uani d . 1 1
C C18 0.23767(19) 0.3671(4) 0.81838(17) 0.0394(8) Uani d . 1 1
C C19 0.17142(19) 0.3801(4) 0.82059(17) 0.0398(8) Uani d . 1 1
C C20 0.1747(2) 0.3663(5) 0.8847(2) 0.0497(10) Uani d . 1 1
C C21 0.24722(19) 0.4191(4) 0.76034(19) 0.0399(9) Uani d . 1 1
C C22 0.4217(3) 0.3907(7) 0.9148(3) 0.0807(16) Uani d . 1 1
H H22A 0.4590 0.3786 0.9023 0.121 Uiso calc R 1 1
H H22B 0.4357 0.3512 0.9579 0.121 Uiso calc R 1 1
H H22C 0.4128 0.4860 0.9164 0.121 Uiso calc R 1 1
C C23 0.0912(2) 0.3596(5) 0.69793(18) 0.0498(10) Uani d . 1 1
H H23A 0.1288 0.3864 0.6864 0.060 Uiso calc R 1 1
C C24 0.2849(2) 0.3677(5) 0.6750(2) 0.0521(10) Uani d . 1 1
H H24A 0.3017 0.4620 0.6828 0.063 Uiso calc R 1 1
C C25 0.3471(3) 0.2764(7) 0.6830(3) 0.0794(16) Uani d . 1 1
H H25A 0.3855 0.2871 0.7270 0.119 Uiso calc R 1 1
H H25B 0.3628 0.3018 0.6507 0.119 Uiso calc R 1 1
H H25C 0.3320 0.1831 0.6762 0.119 Uiso calc R 1 1
C C26 0.2207(3) 0.3596(6) 0.6053(2) 0.0685(14) Uani d . 1 1
H H26A 0.1826 0.4139 0.6069 0.082 Uiso calc R 1 1
C C27 0.1923(4) 0.2182(8) 0.5859(3) 0.097(2) Uani d . 1 1
H H27A 0.1819 0.1803 0.6196 0.145 Uiso calc R 1 1
H H27B 0.2272 0.1629 0.5812 0.145 Uiso calc R 1 1
H H27C 0.1498 0.2208 0.5443 0.145 Uiso calc R 1 1
C C28 0.2375(4) 0.4239(7) 0.5523(3) 0.100(2) Uani d . 1 1
H H28A 0.1968 0.4163 0.5094 0.150 Uiso calc R 1 1
H H28B 0.2770 0.3776 0.5515 0.150 Uiso calc R 1 1
H H28C 0.2491 0.5182 0.5627 0.150 Uiso calc R 1 1
N N1 0.0926(3) -0.0156(6) 0.3776(3) 0.0814(13) Uani d . 1 1
N N2 0.3328(3) 0.1353(5) 0.4711(2) 0.0753(12) Uani d . 1 1
N N3 0.2437(2) -0.0073(4) 0.21059(17) 0.0564(9) Uani d . 1 1
H H3A 0.2435 0.0777 0.2195 0.068 Uiso calc R 1 1
N N4 0.3536(2) 0.2302(5) 0.99008(18) 0.0655(11) Uani d . 1 1
N N5 0.1125(2) 0.3863(5) 0.89616(19) 0.0641(11) Uani d . 1 1
N N6 0.26495(17) 0.3299(3) 0.72681(15) 0.0440(7) Uani d . 1 1
H H6A 0.2648 0.2450 0.7360 0.053 Uiso calc R 1 1
O O1 0.0952(3) 0.0318(6) 0.4284(3) 0.1188(18) Uani d . 1 1
O O2 0.3313(2) 0.1448(5) 0.5239(2) 0.0986(14) Uani d . 1 1
O O3 0.0388(2) -0.0701(6) 0.3351(2) 0.1003(15) Uani d . 1 1
O O4 0.3773(3) 0.1932(6) 0.4594(2) 0.1203(19) Uani d . 1 1
N N7 0.0976(2) -0.0935(5) 0.2554(2) 0.0702(11) Uani d . 1 1
H H7B 0.0675 -0.1296 0.2664 0.084 Uiso calc R 1 1
O O6 0.34459(17) 0.0131(4) 0.35551(15) 0.0648(9) Uani d . 1 1
O O7 0.2352(2) -0.2202(3) 0.24356(19) 0.0683(9) Uani d . 1 1
O O8 0.3963(2) 0.1660(5) 0.9792(2) 0.1004(14) Uani d . 1 1
O O9 0.3522(2) 0.2307(5) 1.04399(16) 0.0983(14) Uani d . 1 1
O O10 0.1161(2) 0.3519(5) 0.94979(17) 0.0871(12) Uani d . 1 1
O O11 0.05903(19) 0.4372(5) 0.85230(18) 0.0852(13) Uani d . 1 1
N N8 0.11081(17) 0.4067(4) 0.76599(15) 0.0479(8) Uani d . 1 1
H H8D 0.0803 0.4564 0.7712 0.058 Uiso calc R 1 1
O O13 0.35904(14) 0.3261(4) 0.86735(14) 0.0668(10) Uani d . 1 1
O O14 0.23905(17) 0.5416(3) 0.74670(16) 0.0528(7) Uani d . 1 1
C C33 0.0220(2) 0.4323(5) 0.6502(2) 0.0568(12) Uani d . 1 1
H H33A -0.0146 0.4086 0.6635 0.068 Uiso calc R 1 1
C C34 0.0310(3) 0.5837(7) 0.6548(4) 0.108(2) Uani d . 1 1
H H34A 0.0465 0.6121 0.7000 0.162 Uiso calc R 1 1
H H34B -0.0135 0.6264 0.6266 0.162 Uiso calc R 1 1
H H34C 0.0658 0.6097 0.6407 0.162 Uiso calc R 1 1
C C35 -0.0028(3) 0.3829(10) 0.5789(2) 0.108(2) Uani d . 1 1
H H35A -0.0462 0.4281 0.5499 0.162 Uiso calc R 1 1
H H35B -0.0107 0.2865 0.5768 0.162 Uiso calc R 1 1
H H35C 0.0329 0.4030 0.5651 0.162 Uiso calc R 1 1
C C36 0.0854(3) 0.2077(6) 0.6950(3) 0.0895(18) Uani d . 1 1
H H36A 0.1302 0.1687 0.7254 0.134 Uiso calc R 1 1
H H36B 0.0730 0.1774 0.6506 0.134 Uiso calc R 1 1
H H36C 0.0495 0.1796 0.7072 0.134 Uiso calc R 1 1
C C29 0.0361(5) -0.2255(10) 0.1558(4) 0.142(3) Uani d . 1 1
H H29A 0.0674 -0.3010 0.1761 0.212 Uiso calc R 1 1
H H29B 0.0196 -0.2278 0.1085 0.212 Uiso calc R 1 1
H H29C -0.0036 -0.2311 0.1653 0.212 Uiso calc R 1 1
C C30 0.0320(7) 0.0370(14) 0.1527(5) 0.167(5) Uani d D 1 1
H H30A 0.0607 0.1154 0.1769 0.200 Uiso calc R 1 1
C C31 0.0144(10) 0.051(2) 0.0775(5) 0.299(11) Uani d D 1 1
H H31A -0.0137 0.1308 0.0591 0.448 Uiso calc R 1 1
H H31B -0.0118 -0.0280 0.0535 0.448 Uiso calc R 1 1
H H31C 0.0577 0.0572 0.0739 0.448 Uiso calc R 1 1
C C32 -0.0292(8) 0.041(2) 0.1559(7) 0.230(7) Uani d DU 1 1
H H32A -0.0200 0.0389 0.2017 0.344 Uiso calc R 1 1
H H32B -0.0577 -0.0362 0.1330 0.344 Uiso calc R 1 1
H H32C -0.0542 0.1231 0.1354 0.344 Uiso calc R 1 1

loop_
_atom_site_aniso_label
_atom_site_aniso_U_11
_atom_site_aniso_U_22
_atom_site_aniso_U_33
_atom_site_aniso_U_12
_atom_site_aniso_U_13
_atom_site_aniso_U_23
C1 0.090(4) 0.063(3) 0.058(3) 0.023(3) 0.046(3) 0.012(2)
C2 0.074(3) 0.054(3) 0.053(3) 0.007(2) 0.029(2) 0.006(2)
C3 0.069(3) 0.047(2) 0.058(3) 0.005(2) 0.040(2) 0.006(2)
C4 0.061(3) 0.043(2) 0.052(2) 0.0032(19) 0.031(2) 0.0044(19)
C5 0.070(3) 0.045(2) 0.065(3) 0.007(2) 0.041(3) 0.005(2)
C6 0.073(3) 0.060(3) 0.065(3) 0.011(2) 0.046(3) 0.008(2)
C7 0.061(3) 0.138(6) 0.079(4) -0.009(4) 0.028(3) -0.031(4)
C8 0.082(4) 0.133(7) 0.099(4) 0.036(4) 0.044(4) 0.033(4)
C9 0.059(3) 0.045(3) 0.056(2) 0.000(2) 0.033(2) 0.001(2)
C10 0.085(4) 0.074(4) 0.056(3) 0.000(3) 0.038(3) 0.001(3)
C11 0.233(11) 0.234(14) 0.103(6) 0.110(11) 0.114(7) 0.078(8)
C12 0.106(5) 0.102(5) 0.100(4) 0.006(4) 0.067(4) -0.019(4)
C13 0.139(7) 0.127(7) 0.150(7) -0.004(6) 0.091(6) 0.000(6)
C14 0.228(12) 0.121(8) 0.39(2) -0.074(8) 0.240(14) -0.105(11)
C15 0.064(3) 0.054(3) 0.0350(19) -0.007(2) 0.0199(19) -0.0027(19)
C16 0.054(2) 0.045(2) 0.0362(19) 0.0025(18) 0.0102(18) 0.0007(18)
C17 0.050(2) 0.044(2) 0.042(2) 0.0044(18) 0.0171(19) -0.0043(18)
C18 0.0428(19) 0.036(2) 0.0350(17) 0.0004(16) 0.0135(16) -0.0025(16)
C19 0.042(2) 0.039(2) 0.0390(19) -0.0017(16) 0.0183(17) -0.0023(16)
C20 0.052(2) 0.053(3) 0.049(2) -0.003(2) 0.028(2) -0.002(2)
C21 0.0393(19) 0.035(2) 0.043(2) -0.0028(16) 0.0161(16) -0.0018(17)
C22 0.060(3) 0.079(4) 0.096(4) -0.003(3) 0.029(3) 0.002(3)
C23 0.044(2) 0.063(3) 0.0373(19) 0.001(2) 0.0141(17) 0.003(2)
C24 0.065(3) 0.048(2) 0.056(2) 0.001(2) 0.039(2) 0.004(2)
C25 0.071(3) 0.100(4) 0.081(3) 0.018(3) 0.047(3) 0.015(3)
C26 0.080(3) 0.077(4) 0.056(3) 0.023(3) 0.037(2) 0.016(3)
C27 0.113(5) 0.106(5) 0.063(3) -0.019(4) 0.034(3) -0.015(4)
C28 0.145(6) 0.095(5) 0.086(4) 0.044(4) 0.074(4) 0.036(4)
N1 0.085(3) 0.089(3) 0.098(4) 0.015(3) 0.066(3) 0.013(3)
N2 0.087(3) 0.075(3) 0.060(3) 0.006(3) 0.030(2) -0.005(2)
N3 0.076(3) 0.047(2) 0.054(2) 0.0021(18) 0.036(2) -0.0006(18)
N4 0.071(3) 0.066(3) 0.044(2) -0.002(2) 0.0124(19) 0.008(2)
N5 0.063(2) 0.083(3) 0.057(2) -0.013(2) 0.036(2) -0.014(2)
N6 0.0568(19) 0.0363(17) 0.0436(16) 0.0000(15) 0.0270(15) 0.0033(15)
O1 0.127(4) 0.154(5) 0.125(4) 0.016(4) 0.101(3) -0.010(4)
O2 0.119(3) 0.115(4) 0.064(2) 0.008(3) 0.044(2) -0.024(2)
O3 0.075(3) 0.140(4) 0.106(3) 0.001(3) 0.058(3) 0.005(3)
O4 0.126(4) 0.139(5) 0.093(3) -0.054(4) 0.047(3) -0.039(3)
N7 0.062(2) 0.081(3) 0.076(3) -0.008(2) 0.039(2) -0.008(2)
O6 0.0598(19) 0.080(2) 0.0599(18) -0.0005(16) 0.0322(16) 0.0067(17)
O7 0.091(3) 0.0421(18) 0.084(2) 0.0023(16) 0.050(2) -0.0027(17)
O8 0.089(3) 0.115(4) 0.091(3) 0.049(3) 0.036(2) 0.045(3)
O9 0.115(3) 0.113(4) 0.0389(18) 0.021(3) 0.0106(19) 0.014(2)
O10 0.096(3) 0.122(3) 0.066(2) -0.016(3) 0.0562(19) -0.003(2)
O11 0.059(2) 0.135(4) 0.071(2) 0.018(2) 0.038(2) -0.002(2)
N8 0.0408(17) 0.058(2) 0.0414(17) 0.0061(16) 0.0153(14) -0.0012(17)
O13 0.0403(16) 0.103(3) 0.0490(15) 0.0133(17) 0.0134(13) -0.0031(18)
O14 0.075(2) 0.0330(16) 0.0576(16) -0.0021(14) 0.0363(15) -0.0008(13)
C33 0.040(2) 0.078(3) 0.044(2) -0.001(2) 0.0121(18) 0.011(2)
C34 0.086(4) 0.080(4) 0.106(5) 0.011(3) -0.002(4) 0.026(4)
C35 0.080(4) 0.164(8) 0.051(3) 0.021(5) 0.004(3) 0.006(4)
C36 0.095(4) 0.068(4) 0.073(4) 0.007(3) 0.010(3) -0.011(3)
C29 0.145(7) 0.101(6) 0.128(7) 0.002(5) 0.017(6) -0.042(5)
C30 0.191(11) 0.158(10) 0.096(6) -0.038(9) 0.017(7) 0.036(6)
C31 0.41(2) 0.30(3) 0.098(7) -0.07(2) 0.037(11) 0.009(11)
C32 0.253(10) 0.196(10) 0.224(10) 0.044(9) 0.095(8) 0.049(8)

loop_
_atom_type_symbol
_atom_type_description
_atom_type_scat_dispersion_real
_atom_type_scat_dispersion_imag
_atom_type_scat_source
C C 0.0033 0.0016 'International Tables Vol C Tables 4.2.6.8 and 6.1.1.4'
H H 0.0000 0.0000 'International Tables Vol C Tables 4.2.6.8 and 6.1.1.4'
N N 0.0061 0.0033 'International Tables Vol C Tables 4.2.6.8 and 6.1.1.4'
O O 0.0106 0.0060 'International Tables Vol C Tables 4.2.6.8 and 6.1.1.4'

loop_
_geom_angle_atom_site_label_1
_geom_angle_atom_site_label_2
_geom_angle_atom_site_label_3
_geom_angle
C6 C1 C2 122.4(4)
C6 C1 H1A 118.8
C2 C1 H1A 118.8
C1 C2 C3 118.6(5)
C1 C2 N2 117.5(4)
C3 C2 N2 123.8(5)
O6 C3 C4 116.8(4)
O6 C3 C2 123.5(4)
C4 C3 C2 119.6(4)
C3 C4 C5 122.9(4)
C3 C4 C9 116.5(4)
C5 C4 C9 120.2(4)
N7 C5 C4 124.1(4)
N7 C5 C6 121.7(4)
C4 C5 C6 114.1(4)
C1 C6 C5 121.9(4)
C1 C6 N1 116.3(4)
C5 C6 N1 121.6(5)
N7 C7 C29 107.6(7)
N7 C7 C30 108.0(7)
C29 C7 C30 115.2(6)
N7 C7 H7A 108.6
C29 C7 H7A 108.6
C30 C7 H7A 108.6
O6 C8 H8A 109.5
O6 C8 H8B 109.5
H8A C8 H8B 109.5
O6 C8 H8C 109.5
H8A C8 H8C 109.5
H8B C8 H8C 109.5
O7 C9 N3 124.0(4)
O7 C9 C4 120.1(4)
N3 C9 C4 115.9(4)
N3 C10 C12 114.2(5)
N3 C10 C11 108.7(5)
C12 C10 C11 111.7(6)
N3 C10 H10A 107.3
C12 C10 H10A 107.3
C11 C10 H10A 107.3
C10 C11 H11A 109.5
C10 C11 H11B 109.5
H11A C11 H11B 109.5
C10 C11 H11C 109.5
H11A C11 H11C 109.5
H11B C11 H11C 109.5
C13 C12 C10 117.4(6)
C13 C12 C14 107.2(8)
C10 C12 C14 109.5(6)
C13 C12 H12A 107.4
C10 C12 H12A 107.4
C14 C12 H12A 107.4
C12 C13 H13A 109.5
C12 C13 H13B 109.5
H13A C13 H13B 109.5
C12 C13 H13C 109.5
H13A C13 H13C 109.5
H13B C13 H13C 109.5
C12 C14 H14A 109.5
C12 C14 H14B 109.5
H14A C14 H14B 109.5
C12 C14 H14C 109.5
H14A C14 H14C 109.5
H14B C14 H14C 109.5
C16 C15 C20 121.0(4)
C16 C15 H15A 119.5
C20 C15 H15A 119.5
C15 C16 C17 120.4(4)
C15 C16 N4 117.4(4)
C17 C16 N4 121.8(4)
O13 C17 C18 116.0(3)
O13 C17 C16 125.1(3)
C18 C17 C16 118.9(4)
C17 C18 C19 121.4(3)
C17 C18 C21 116.0(3)
C19 C18 C21 121.6(3)
N8 C19 C20 122.5(3)
N8 C19 C18 121.9(3)
C20 C19 C18 115.6(3)
C15 C20 C19 121.9(4)
C15 C20 N5 115.5(4)
C19 C20 N5 122.4(4)
O14 C21 N6 123.3(4)
O14 C21 C18 119.3(3)
N6 C21 C18 117.4(3)
O13 C22 H22A 109.5
O13 C22 H22B 109.5
H22A C22 H22B 109.5
O13 C22 H22C 109.5
H22A C22 H22C 109.5
H22B C22 H22C 109.5
N8 C23 C36 109.8(4)
N8 C23 C33 108.0(3)
C36 C23 C33 113.6(4)
N8 C23 H23A 108.5
C36 C23 H23A 108.5
C33 C23 H23A 108.5
N6 C24 C25 107.6(4)
N6 C24 C26 111.2(3)
C25 C24 C26 113.6(4)
N6 C24 H24A 108.1
C25 C24 H24A 108.1
C26 C24 H24A 108.1
C24 C25 H25A 109.5
C24 C25 H25B 109.5
H25A C25 H25B 109.5
C24 C25 H25C 109.5
H25A C25 H25C 109.5
H25B C25 H25C 109.5
C27 C26 C28 111.0(5)
C27 C26 C24 113.3(4)
C28 C26 C24 111.3(5)
C27 C26 H26A 106.9
C28 C26 H26A 106.9
C24 C26 H26A 106.9
C26 C27 H27A 109.5
C26 C27 H27B 109.5
H27A C27 H27B 109.5
C26 C27 H27C 109.5
H27A C27 H27C 109.5
H27B C27 H27C 109.5
C26 C28 H28A 109.5
C26 C28 H28B 109.5
H28A C28 H28B 109.5
C26 C28 H28C 109.5
H28A C28 H28C 109.5
H28B C28 H28C 109.5
O1 N1 O3 122.1(5)
O1 N1 C6 117.8(6)
O3 N1 C6 120.1(5)
O2 N2 O4 122.8(5)
O2 N2 C2 119.3(5)
O4 N2 C2 117.6(4)
C9 N3 C10 124.8(4)
C9 N3 H3A 117.6
C10 N3 H3A 117.6
O8 N4 O9 123.9(4)
O8 N4 C16 118.4(4)
O9 N4 C16 117.4(4)
O11 N5 O10 122.1(4)
O11 N5 C20 119.1(4)
O10 N5 C20 118.8(4)
C21 N6 C24 123.5(3)
C21 N6 H6A 118.3
C24 N6 H6A 118.3
C5 N7 C7 131.7(4)
C5 N7 H7B 114.2
C7 N7 H7B 114.2
C3 O6 C8 117.9(4)
C19 N8 C23 126.5(3)
C19 N8 H8D 116.7
C23 N8 H8D 116.7
C17 O13 C22 120.3(4)
C34 C33 C35 111.1(6)
C34 C33 C23 111.3(4)
C35 C33 C23 110.5(4)
C34 C33 H33A 107.9
C35 C33 H33A 107.9
C23 C33 H33A 107.9
C33 C34 H34A 109.5
C33 C34 H34B 109.5
H34A C34 H34B 109.5
C33 C34 H34C 109.5
H34A C34 H34C 109.5
H34B C34 H34C 109.5
C33 C35 H35A 109.5
C33 C35 H35B 109.5
H35A C35 H35B 109.5
C33 C35 H35C 109.5
H35A C35 H35C 109.5
H35B C35 H35C 109.5
C23 C36 H36A 109.5
C23 C36 H36B 109.5
H36A C36 H36B 109.5
C23 C36 H36C 109.5
H36A C36 H36C 109.5
H36B C36 H36C 109.5
C7 C29 H29A 109.5
C7 C29 H29B 109.5
H29A C29 H29B 109.5
C7 C29 H29C 109.5
H29A C29 H29C 109.5
H29B C29 H29C 109.5
C32 C30 C7 113.0(12)
C32 C30 C31 107.5(13)
C7 C30 C31 110.7(13)
C32 C30 H30A 108.5
C7 C30 H30A 108.5
C31 C30 H30A 108.5
C30 C31 H31A 109.5
C30 C31 H31B 109.5
H31A C31 H31B 109.5
C30 C31 H31C 109.5
H31A C31 H31C 109.5
H31B C31 H31C 109.5
C30 C32 H32A 109.5
C30 C32 H32B 109.5
H32A C32 H32B 109.5
C30 C32 H32C 109.5
H32A C32 H32C 109.5
H32B C32 H32C 109.5

loop_
_geom_bond_atom_site_label_1
_geom_bond_atom_site_label_2
_geom_bond_distance
C1 C6 1.361(7)
C1 C2 1.364(7)
C1 H1A 0.9300
C2 C3 1.428(6)
C2 N2 1.430(7)
C3 O6 1.359(5)
C3 C4 1.368(6)
C4 C5 1.440(6)
C4 C9 1.525(6)
C5 N7 1.330(6)
C5 C6 1.447(6)
C6 N1 1.453(6)
C7 N7 1.472(7)
C7 C29 1.501(12)
C7 C30 1.557(15)
C7 H7A 0.9800
C8 O6 1.437(7)
C8 H8A 0.9600
C8 H8B 0.9600
C8 H8C 0.9600
C9 O7 1.236(6)
C9 N3 1.320(6)
C10 N3 1.463(6)
C10 C12 1.498(8)
C10 C11 1.526(10)
C10 H10A 0.9800
C11 H11A 0.9600
C11 H11B 0.9600
C11 H11C 0.9600
C12 C13 1.454(11)
C12 C14 1.583(12)
C12 H12A 0.9800
C13 H13A 0.9600
C13 H13B 0.9600
C13 H13C 0.9600
C14 H14A 0.9600
C14 H14B 0.9600
C14 H14C 0.9600
C15 C16 1.357(6)
C15 C20 1.373(6)
C15 H15A 0.9300
C16 C17 1.412(5)
C16 N4 1.463(6)
C17 O13 1.340(5)
C17 C18 1.398(5)
C18 C19 1.432(5)
C18 C21 1.503(5)
C19 N8 1.337(5)
C19 C20 1.422(5)
C20 N5 1.468(5)
C21 O14 1.236(5)
C21 N6 1.320(5)
C22 O13 1.419(6)
C22 H22A 0.9600
C22 H22B 0.9600
C22 H22C 0.9600
C23 N8 1.471(5)
C23 C36 1.497(7)
C23 C33 1.541(6)
C23 H23A 0.9800
C24 N6 1.461(5)
C24 C25 1.536(7)
C24 C26 1.541(7)
C24 H24A 0.9800
C25 H25A 0.9600
C25 H25B 0.9600
C25 H25C 0.9600
C26 C27 1.498(9)
C26 C28 1.533(7)
C26 H26A 0.9800
C27 H27A 0.9600
C27 H27B 0.9600
C27 H27C 0.9600
C28 H28A 0.9600
C28 H28B 0.9600
C28 H28C 0.9600
N1 O1 1.215(6)
N1 O3 1.228(7)
N2 O2 1.212(5)
N2 O4 1.226(6)
N3 H3A 0.8600
N4 O8 1.215(6)
N4 O9 1.231(5)
N5 O11 1.219(5)
N5 O10 1.225(5)
N6 H6A 0.8600
N7 H7B 0.8600
N8 H8D 0.8600
C33 C34 1.499(9)
C33 C35 1.526(7)
C33 H33A 0.9800
C34 H34A 0.9600
C34 H34B 0.9600
C34 H34C 0.9600
C35 H35A 0.9600
C35 H35B 0.9600
C35 H35C 0.9600
C36 H36A 0.9600
C36 H36B 0.9600
C36 H36C 0.9600
C29 H29A 0.9600
C29 H29B 0.9600
C29 H29C 0.9600
C30 C32 1.332(16)
C30 C31 1.567(15)
C30 H30A 0.9800
C31 H31A 0.9600
C31 H31B 0.9600
C31 H31C 0.9600
C32 H32A 0.9600
C32 H32B 0.9600
C32 H32C 0.9600

loop_
_geom_hbond_atom_site_label_D
_geom_hbond_atom_site_label_H
_geom_hbond_atom_site_label_A
_geom_hbond_site_symmetry_A
_geom_hbond_distance_DH
_geom_hbond_distance_HA
_geom_hbond_distance_DA
_geom_hbond_angle_DHA
_geom_hbond_publ_flag
N3 H3A O7 4_555 0.86 2.12 2.967(4) 168 yes
N6 H6A O14 4_546 0.86 2.05 2.906(4) 177 yes
N7 H7B O3 . 0.86 1.99 2.619(6) 129 yes
N8 H8D O11 . 0.86 2.08 2.654(5) 123 yes
